data_2011404
loop_
_publ_author_name
'Cui, Yong'
'Zhang, Xing'
'Zheng, Fakun'
'Ren, Jing'
'Chen, Gang'
'Qian, Yitai'
'Huang, Jinshun'

_publ_section_title
;
 Two mixed-metal carboxylate--base adducts
;
_journal_issue 10
_journal_name_full 'Acta Crystallographica Section C'
_journal_page_first 1198
_journal_page_last 1200
_journal_paper_doi 10.1107/S0108270100009999
_journal_volume 56
_journal_year 2000
_chemical_formula_iupac '[Ca Zn2 (C5 H9 O2)6 (C9 H7 N)2]'
_chemical_formula_moiety 'C48 H68 Ca Co2 N2 O12'
_chemical_formula_sum 'C48 H68 Ca Co2 N2 O12'
_chemical_formula_weight 1022.98
_chemical_name_systematic
;
 ?
;
_space_group_IT_number 15
_symmetry_cell_setting monoclinic
_symmetry_space_group_name_Hall '-C 2yc'
_symmetry_space_group_name_H-M 'C 1 2/c 1'
_audit_creation_method SHELXL
_cell_angle_alpha 90.00
_cell_angle_beta 103.814(7)
_cell_angle_gamma 90.00
_cell_formula_units_Z 4
_cell_length_a 20.5710(5)
_cell_length_b 13.9851(3)
_cell_length_c 18.8102(4)
_cell_measurement_reflns_used 5832
_cell_measurement_temperature 293(2)
_cell_measurement_theta_max 25.53
_cell_measurement_theta_min 1.78
_cell_volume 5254.9(3)
_computing_cell_refinement 'SMART and SAINT (Siemens, 1994)'
_computing_data_collection 'SMART (Siemens, 1996)'
_computing_data_reduction 'XPREP (1994)'
_computing_molecular_graphics SHELXTL
_computing_publication_material SHELXTL
_computing_structure_refinement SHELXTL
_computing_structure_solution 'SHELXTL (Siemens, 1994)'
_diffrn_ambient_temperature 293(2)
_diffrn_measured_fraction_theta_full .967
_diffrn_measured_fraction_theta_max .967
_diffrn_measurement_device_type 'Bruker SMART CCD area-detector'
_diffrn_measurement_method w
_diffrn_radiation_monochromator graphite
_diffrn_radiation_source 'fine-focus sealed tube'
_diffrn_radiation_type MoK\a
_diffrn_radiation_wavelength .71073
_diffrn_reflns_av_R_equivalents .042
_diffrn_reflns_av_sigmaI/netI .0546
_diffrn_reflns_limit_h_max 24
_diffrn_reflns_limit_h_min -24
_diffrn_reflns_limit_k_max 16
_diffrn_reflns_limit_k_min -16
_diffrn_reflns_limit_l_max 22
_diffrn_reflns_limit_l_min -10
_diffrn_reflns_number 12636
_diffrn_reflns_theta_full 25.53
_diffrn_reflns_theta_max 25.53
_diffrn_reflns_theta_min 1.78
_diffrn_standards_decay_% none
_diffrn_standards_interval_count none
_diffrn_standards_interval_time none
_diffrn_standards_number none
_exptl_absorpt_coefficient_mu .787
_exptl_absorpt_correction_T_max .932
_exptl_absorpt_correction_T_min .879
_exptl_absorpt_correction_type empirical
_exptl_absorpt_process_details '(SADABS; Sheldrick, 1996)'
_exptl_crystal_colour purple
_exptl_crystal_density_diffrn 1.293
_exptl_crystal_density_method 'not measured'
_exptl_crystal_description 'triangular prism'
_exptl_crystal_F_000 2160
_exptl_crystal_size_max .15
_exptl_crystal_size_mid .10
_exptl_crystal_size_min .10
_refine_diff_density_max .33
_refine_diff_density_min -.22
_refine_ls_extinction_method none
_refine_ls_goodness_of_fit_ref 1.087
_refine_ls_hydrogen_treatment constr
_refine_ls_matrix_type full
_refine_ls_number_parameters 295
_refine_ls_number_reflns 4742
_refine_ls_number_restraints 0
_refine_ls_restrained_S_all 1.087
_refine_ls_R_factor_all .099
_refine_ls_R_factor_gt .062
_refine_ls_shift/su_max .001
_refine_ls_shift/su_mean .000
_refine_ls_structure_factor_coef Fsqd
_refine_ls_weighting_details 'calc w = 1/[\s^2^(Fo^2^)+(0.0480P)^2^+5.7771P] where P = (Fo^2^+2Fc^2^)/3'
_refine_ls_weighting_scheme calc
_refine_ls_wR_factor_ref .135
_reflns_number_gt 3269
_reflns_number_total 4742
_reflns_threshold_expression >2sigma(I)
_cod_data_source_file bm1424.cif
_cod_data_source_block II
_cod_original_cell_volume 5254.9(2)
_cod_original_sg_symbol_H-M 'C 2/c'
_cod_database_code 2011404
_cod_database_fobs_code 2011404

loop_
_symmetry_equiv_pos_as_xyz
'x, y, z'
'-x, y, -z+1/2'
'x+1/2, y+1/2, z'
'-x+1/2, y+1/2, -z+1/2'
'-x, -y, -z'
'x, -y, z-1/2'
'-x+1/2, -y+1/2, -z'
'x+1/2, -y+1/2, z-1/2'

loop_
_atom_site_label
_atom_site_fract_x
_atom_site_fract_y
_atom_site_fract_z
_atom_site_U_iso_or_equiv
_atom_site_adp_type
_atom_site_calc_flag
_atom_site_refinement_flags
_atom_site_occupancy
_atom_site_disorder_assembly
_atom_site_disorder_group
_atom_site_type_symbol
Co .32872(3) .48044(4) .45486(3) .0600(2) Uani d . 1 . . Co
Ca .2500 .2500 .5000 .0470(3) Uani d S 1 . . Ca
O11 .34820(14) .2620(2) .46565(17) .0767(8) Uani d . 1 . . O
O12 .37598(14) .38746(19) .41188(16) .0736(8) Uani d . 1 . . O
O21 .28780(16) .3734(2) .57811(15) .0832(9) Uani d . 1 . . O
O22 .34900(16) .4911(2) .55919(17) .0788(8) Uani d . 1 . . O
O31 .20921(15) .3645(2) .41631(16) .0840(9) Uani d . 1 . . O
O32 .23989(14) .5084(2) .40137(19) .0848(9) Uani d . 1 . . O
N1 .38516(15) .5943(2) .43371(17) .0591(8) Uani d . 1 . . N
C11 .37284(19) .2989(3) .4199(2) .0607(10) Uani d . 1 . . C
C12 .4014(3) .2389(3) .3698(3) .0856(14) Uani d . 1 . . C
C13 .4670(3) .2805(5) .3608(4) .134(2) Uani d . 1 . . C
H13A .4847 .2409 .3283 .201 Uiso calc R 1 . . H
H13B .4983 .2832 .4076 .201 Uiso calc R 1 . . H
H13C .4595 .3438 .3408 .201 Uiso calc R 1 . . H
C14 .3491(4) .2416(4) .2974(3) .149(3) Uani d . 1 . . C
H14A .3643 .2039 .2618 .224 Uiso calc R 1 . . H
H14B .3425 .3065 .2806 .224 Uiso calc R 1 . . H
H14C .3077 .2160 .3041 .224 Uiso calc R 1 . . H
C15 .4112(4) .1371(3) .3968(3) .136(3) Uani d . 1 . . C
H15A .4297 .0999 .3635 .204 Uiso calc R 1 . . H
H15B .3688 .1106 .3997 .204 Uiso calc R 1 . . H
H15C .4413 .1360 .4445 .204 Uiso calc R 1 . . H
C21 .32851(19) .4355(3) .6005(2) .0609(10) Uani d . 1 . . C
C22 .3536(2) .4482(4) .6817(2) .0824(14) Uani d . 1 . . C
C23 .3823(4) .3564(6) .7140(3) .184(4) Uani d . 1 . . C
H23A .4184 .3381 .6926 .275 Uiso calc R 1 . . H
H23B .3483 .3079 .7043 .275 Uiso calc R 1 . . H
H23C .3988 .3638 .7659 .275 Uiso calc R 1 . . H
C24 .4083(3) .5211(6) .6978(4) .174(4) Uani d . 1 . . C
H24A .4449 .5000 .6783 .261 Uiso calc R 1 . . H
H24B .4235 .5292 .7498 .261 Uiso calc R 1 . . H
H24C .3916 .5809 .6758 .261 Uiso calc R 1 . . H
C25 .2978(3) .4809(5) .7118(3) .141(3) Uani d . 1 . . C
H25A .2809 .5404 .6893 .211 Uiso calc R 1 . . H
H25B .3132 .4898 .7637 .211 Uiso calc R 1 . . H
H25C .2628 .4339 .7021 .211 Uiso calc R 1 . . H
C31 .1969(2) .4448(3) .3931(2) .0629(10) Uani d . 1 . . C
C32 .1281(2) .4686(4) .3494(3) .0837(14) Uani d . 1 . . C
C33 .1152(3) .5755(5) .3528(4) .155(3) Uani d . 1 . . C
H33A .1486 .6101 .3354 .233 Uiso calc R 1 . . H
H33B .1171 .5936 .4025 .233 Uiso calc R 1 . . H
H33C .0717 .5902 .3227 .233 Uiso calc R 1 . . H
C34 .0787(3) .4141(7) .3752(5) .211(5) Uani d . 1 . . C
H34A .0811 .4301 .4254 .317 Uiso calc R 1 . . H
H34B .0873 .3471 .3715 .317 Uiso calc R 1 . . H
H34C .0349 .4289 .3460 .317 Uiso calc R 1 . . H
C35 .1274(3) .4476(6) .2718(3) .160(3) Uani d . 1 . . C
H35A .1609 .4853 .2571 .240 Uiso calc R 1 . . H
H35B .0842 .4628 .2413 .240 Uiso calc R 1 . . H
H35C .1366 .3809 .2667 .240 Uiso calc R 1 . . H
C41 .44621(19) .5731(3) .4320(2) .0638(10) Uani d . 1 . . C
H41A .4579 .5089 .4327 .077 Uiso calc R 1 . . H
C42 .4946(2) .6399(4) .4293(3) .0833(14) Uani d . 1 . . C
H42A .5377 .6212 .4282 .100 Uiso calc R 1 . . H
C43 .4783(3) .7313(4) .4282(3) .0926(16) Uani d . 1 . . C
H43A .5107 .7774 .4275 .111 Uiso calc R 1 . . H
C44 .4139(2) .7594(3) .4279(2) .0724(12) Uani d . 1 . . C
C45 .3933(3) .8543(4) .4269(3) .1037(18) Uani d . 1 . . C
H45A .4242 .9027 .4262 .124 Uiso calc R 1 . . H
C46 .3312(3) .8772(4) .4269(4) .1119(19) Uani d . 1 . . C
H46A .3185 .9411 .4262 .134 Uiso calc R 1 . . H
C47 .2854(3) .8066(4) .4280(4) .118(2) Uani d . 1 . . C
H47A .2414 .8231 .4274 .141 Uiso calc R 1 . . H
C48 .3028(2) .7138(3) .4300(3) .0944(16) Uani d . 1 . . C
H48A .2710 .6668 .4308 .113 Uiso calc R 1 . . H
C49 .3679(2) .6878(3) .4309(2) .0611(10) Uani d . 1 . . C

loop_
_atom_site_aniso_label
_atom_site_aniso_U_11
_atom_site_aniso_U_22
_atom_site_aniso_U_33
_atom_site_aniso_U_12
_atom_site_aniso_U_13
_atom_site_aniso_U_23
Co .0539(3) .0463(3) .0828(4) -.0057(2) .0224(3) .0012(3)
Ca .0485(6) .0465(6) .0431(6) -.0106(5) .0048(4) .0054(5)
O11 .0685(18) .076(2) .094(2) -.0032(15) .0342(16) .0084(17)
O12 .083(2) .0489(16) .098(2) -.0037(14) .0390(17) -.0041(15)
O21 .097(2) .082(2) .0667(19) -.0390(18) .0123(16) -.0183(16)
O22 .090(2) .0723(19) .079(2) -.0187(16) .0302(17) -.0038(16)
O31 .078(2) .076(2) .085(2) -.0039(16) -.0060(16) .0343(17)
O32 .0542(17) .0658(19) .131(3) -.0090(15) .0149(17) .0104(18)
N1 .0510(19) .056(2) .071(2) -.0068(15) .0157(16) .0033(16)
C11 .056(2) .060(3) .068(3) -.0062(19) .017(2) -.001(2)
C12 .128(4) .058(3) .081(3) .013(3) .044(3) -.001(2)
C13 .153(6) .128(5) .160(6) .039(4) .114(5) .025(4)
C14 .244(9) .109(5) .085(4) .011(5) .018(5) -.031(4)
C15 .235(8) .058(3) .133(5) .033(4) .079(5) -.003(3)
C21 .056(2) .067(3) .057(3) -.009(2) .010(2) -.015(2)
C22 .072(3) .107(4) .062(3) -.005(3) .003(2) -.031(3)
C23 .266(10) .181(8) .074(4) .087(8) -.018(5) .010(5)
C24 .123(5) .248(10) .139(6) -.075(6) .008(4) -.097(6)
C25 .108(4) .231(8) .084(4) .010(5) .027(3) -.053(5)
C31 .055(2) .066(3) .065(3) -.001(2) .009(2) .017(2)
C32 .056(3) .105(4) .085(3) .001(3) .007(2) .046(3)
C33 .118(5) .146(6) .200(8) .053(5) .034(5) .072(6)
C34 .053(3) .308(11) .259(9) -.029(5) .008(4) .188(9)
C35 .101(5) .256(9) .101(5) .007(5) -.021(4) .043(6)
C41 .052(2) .069(3) .071(3) -.007(2) .015(2) .003(2)
C42 .053(3) .097(4) .103(4) -.016(3) .025(2) .003(3)
C43 .077(3) .089(4) .114(4) -.036(3) .027(3) .008(3)
C44 .077(3) .066(3) .075(3) -.020(2) .020(2) .011(2)
C45 .117(5) .059(3) .132(5) -.028(3) .025(4) .011(3)
C46 .129(5) .054(3) .151(5) -.001(3) .029(4) .007(3)
C47 .097(4) .073(4) .190(7) .012(3) .047(4) .012(4)
C48 .080(3) .057(3) .155(5) -.002(2) .043(3) .005(3)
C49 .063(3) .052(2) .069(3) -.0088(19) .018(2) .004(2)

loop_
_atom_type_symbol
_atom_type_description
_atom_type_scat_dispersion_real
_atom_type_scat_dispersion_imag
_atom_type_scat_source
C C .0033 .0016 'International Tables Vol C Tables 4.2.6.8 and 6.1.1.4'
H H .0000 .0000 'International Tables Vol C Tables 4.2.6.8 and 6.1.1.4'
N N .0061 .0033 'International Tables Vol C Tables 4.2.6.8 and 6.1.1.4'
O O .0106 .0060 'International Tables Vol C Tables 4.2.6.8 and 6.1.1.4'
Ca Ca .2262 .3064 'International Tables Vol C Tables 4.2.6.8 and 6.1.1.4'
Co Co .3494 .9721 'International Tables Vol C Tables 4.2.6.8 and 6.1.1.4'

loop_
_geom_angle_atom_site_label_1
_geom_angle_atom_site_label_2
_geom_angle_atom_site_label_3
_geom_angle_site_symmetry_1
_geom_angle_site_symmetry_3
_geom_angle
_geom_angle_publ_flag
O12 Co O22 . . 118.55(13) yes
O12 Co O32 . . 115.87(14) yes
O22 Co O32 . . 118.22(14) yes
O12 Co N1 . . 94.42(12) yes
O22 Co N1 . . 98.22(13) yes
O32 Co N1 . . 104.63(13) yes
O31 Ca O31 . 7_556 180.00(12) no
O31 Ca O11 . 7_556 92.46(11) no
O31 Ca O11 7_556 7_556 87.54(11) no
O11 Ca O31 . . 87.54(11) yes
O31 Ca O11 7_556 . 92.46(11) no
O11 Ca O11 7_556 . 180.0 no
O11 Ca O21 . . 86.43(11) yes
O21 Ca O31 . . 85.74(11) yes
O31 Ca O21 7_556 . 94.26(11) no
O11 Ca O21 7_556 . 93.57(11) no
O31 Ca O21 . 7_556 94.26(11) no
O31 Ca O21 7_556 7_556 85.74(11) no
O11 Ca O21 7_556 7_556 86.43(11) no
O11 Ca O21 . 7_556 93.57(11) no
O21 Ca O21 . 7_556 180.00(10) no
C11 O11 Ca . . 141.7(3) no
C11 O12 Co . . 125.1(3) no
C21 O21 Ca . . 150.3(3) no
C21 O22 Co . . 124.8(3) no
C31 O31 Ca . . 156.8(3) no
C31 O32 Co . . 119.0(3) no
C41 N1 C49 . . 117.8(3) no
C41 N1 Co . . 114.8(3) no
C49 N1 Co . . 126.8(3) no
O11 C11 O12 . . 123.3(4) no
O11 C11 C12 . . 120.4(4) no
O12 C11 C12 . . 116.3(4) no
C11 C12 C15 . . 111.1(4) no
C11 C12 C13 . . 110.6(4) no
C15 C12 C13 . . 110.5(5) no
C11 C12 C14 . . 104.6(4) no
C15 C12 C14 . . 109.5(5) no
C13 C12 C14 . . 110.4(5) no
O21 C21 O22 . . 122.8(4) no
O21 C21 C22 . . 118.7(4) no
O22 C21 C22 . . 118.5(4) no
C25 C22 C23 . . 112.6(6) no
C25 C22 C24 . . 109.2(5) no
C23 C22 C24 . . 107.5(6) no
C25 C22 C21 . . 108.6(4) no
C23 C22 C21 . . 108.7(4) no
C24 C22 C21 . . 110.3(5) no
O31 C31 O32 . . 122.8(4) no
O31 C31 C32 . . 119.6(4) no
O32 C31 C32 . . 117.5(4) no
C34 C32 C35 . . 112.5(6) no
C34 C32 C31 . . 110.3(4) no
C35 C32 C31 . . 106.4(4) no
C34 C32 C33 . . 111.1(6) no
C35 C32 C33 . . 106.0(5) no
C31 C32 C33 . . 110.4(5) no
N1 C41 C42 . . 124.0(4) no
C43 C42 C41 . . 118.4(4) no
C42 C43 C44 . . 121.0(4) no
C43 C44 C49 . . 117.3(4) no
C43 C44 C45 . . 124.1(5) no
C49 C44 C45 . . 118.6(5) no
C46 C45 C44 . . 121.6(5) no
C45 C46 C47 . . 119.8(5) no
C48 C47 C46 . . 121.1(5) no
C47 C48 C49 . . 120.3(5) no
N1 C49 C48 . . 119.9(4) no
N1 C49 C44 . . 121.5(4) no
C48 C49 C44 . . 118.6(4) no

loop_
_geom_bond_atom_site_label_1
_geom_bond_atom_site_label_2
_geom_bond_site_symmetry_2
_geom_bond_distance
_geom_bond_publ_flag
Co O12 . 1.914(3) yes
Co O22 . 1.912(3) yes
Co O32 . 1.904(3) yes
Co N1 . 2.065(3) yes
Co Ca . 3.7929(5) no
Ca O11 7_556 2.269(3) no
Ca O11 . 2.269(3) yes
Ca O21 . 2.279(3) yes
Ca O21 7_556 2.279(3) no
Ca O31 . 2.261(3) yes
Ca O31 7_556 2.261(3) no
O11 C11 . 1.213(4) no
O12 C11 . 1.252(5) no
O21 C21 . 1.210(4) no
O22 C21 . 1.242(5) no
O31 C31 . 1.210(5) no
O32 C31 . 1.237(5) no
N1 C41 . 1.298(4) no
N1 C49 . 1.353(5) no
C11 C12 . 1.484(6) no
C12 C15 . 1.509(6) no
C12 C13 . 1.515(7) no
C12 C14 . 1.521(8) no
C21 C22 . 1.501(6) no
C22 C25 . 1.469(7) no
C22 C23 . 1.480(8) no
C22 C24 . 1.495(8) no
C31 C32 . 1.495(6) no
C32 C34 . 1.445(6) no
C32 C35 . 1.486(8) no
C32 C33 . 1.522(8) no
C41 C42 . 1.374(6) no
C42 C43 . 1.320(6) no
C43 C44 . 1.380(6) no
C44 C49 . 1.389(5) no
C44 C45 . 1.392(7) no
C45 C46 . 1.318(7) no
C46 C47 . 1.369(7) no
C47 C48 . 1.345(7) no
C48 C49 . 1.383(6) no
